data_4306861
loop_
_publ_author_name
'Ying Wang'
'Bin Ding'
'Peng Cheng'
'Dai-Zheng Liao'
'Shi-Ping Yan'

_publ_section_title
;
Tuned Triazolatesilver(I) Luminescent Complexes from Zero- to
Three-Dimensionality Based on Bi- to Tetratopic Bridged Ligands
;
_journal_name_full 'Inorganic Chemistry'
_journal_page_first 2002
_journal_page_last 2010
_journal_paper_doi 10.1021/ic060855y
_journal_volume 46
_journal_year 2007
_chemical_formula_sum 'C7 H6 Ag B F4 N4'
_chemical_formula_weight 340.84
_chemical_name_systematic
; 
 ? 
;
_space_group_IT_number 14
_symmetry_cell_setting monoclinic
_symmetry_space_group_name_Hall '-P 2yn'
_symmetry_space_group_name_H-M 'P 1 21/n 1'
_atom_sites_solution_hydrogens geom
_atom_sites_solution_primary direct
_atom_sites_solution_secondary difmap
_audit_creation_method SHELXL-97
_cell_angle_alpha 90.00
_cell_angle_beta 97.987(3)
_cell_angle_gamma 90.00
_cell_formula_units_Z 4
_cell_length_a 9.341(2)
_cell_length_b 7.9006(18)
_cell_length_c 14.698(3)
_cell_measurement_reflns_used 2251
_cell_measurement_temperature 293(2)
_cell_measurement_theta_max 27.53
_cell_measurement_theta_min 2.44
_cell_volume 1074.2(4)
_computing_cell_refinement 'Bruker SMART'
_computing_data_collection 'Bruker APEX II'
_computing_data_reduction 'Bruker SAINT'
_computing_molecular_graphics 'Bruker SHELXTL'
_computing_publication_material 'Bruker SHELXTL'
_computing_structure_refinement 'SHELXL-97 (Sheldrick, 1997)'
_computing_structure_solution 'SHELXS-97 (Sheldrick, 1990)'
_diffrn_ambient_temperature 293(2)
_diffrn_measured_fraction_theta_full 1.000
_diffrn_measured_fraction_theta_max 1.000
_diffrn_measurement_device_type 'APEX II CCD area detector'
_diffrn_measurement_method 'phi and omega scans'
_diffrn_radiation_monochromator graphite
_diffrn_radiation_source 'fine-focus sealed tube'
_diffrn_radiation_type MoK\a
_diffrn_radiation_wavelength 0.71073
_diffrn_reflns_av_R_equivalents 0.0167
_diffrn_reflns_av_sigmaI/netI 0.0184
_diffrn_reflns_limit_h_max 10
_diffrn_reflns_limit_h_min -11
_diffrn_reflns_limit_k_max 8
_diffrn_reflns_limit_k_min -9
_diffrn_reflns_limit_l_max 15
_diffrn_reflns_limit_l_min -17
_diffrn_reflns_number 5626
_diffrn_reflns_theta_full 25.03
_diffrn_reflns_theta_max 25.03
_diffrn_reflns_theta_min 2.44
_exptl_absorpt_coefficient_mu 1.912
_exptl_absorpt_correction_T_max 1.000000
_exptl_absorpt_correction_T_min 0.871185
_exptl_absorpt_correction_type multi-scan
_exptl_absorpt_process_details SADABS
_exptl_crystal_colour COLORLESS
_exptl_crystal_density_diffrn 2.108
_exptl_crystal_density_meas ?
_exptl_crystal_density_method 'not measured'
_exptl_crystal_description PLATE
_exptl_crystal_F_000 656
_exptl_crystal_size_max 0.28
_exptl_crystal_size_mid 0.12
_exptl_crystal_size_min 0.08
_refine_diff_density_max 0.627
_refine_diff_density_min -0.612
_refine_diff_density_rms 0.085
_refine_ls_extinction_method none
_refine_ls_goodness_of_fit_ref 1.071
_refine_ls_hydrogen_treatment mixed
_refine_ls_matrix_type full
_refine_ls_number_parameters 167
_refine_ls_number_reflns 1900
_refine_ls_number_restraints 38
_refine_ls_restrained_S_all 1.163
_refine_ls_R_factor_all 0.0401
_refine_ls_R_factor_gt 0.0329
_refine_ls_shift/su_max 0.000
_refine_ls_shift/su_mean 0.000
_refine_ls_structure_factor_coef Fsqd
_refine_ls_weighting_details 'calc w=1/[\s^2^(Fo^2^)+(0.0613P)^2^+1.1423P] where P=(Fo^2^+2Fc^2^)/3'
_refine_ls_weighting_scheme calc
_refine_ls_wR_factor_gt 0.0965
_refine_ls_wR_factor_ref 0.1016
_reflns_number_gt 1571
_reflns_number_total 1900
_reflns_threshold_expression >2sigma(I)
_cod_data_source_file ic060855ysi20060517_115714.cif
_cod_data_source_block 41110b
_cod_depositor_comments
;
The following automatic conversions were performed:
'_symmetry_cell_setting' value 'Monoclinic' changed to 'monoclinic'
according to '/home/saulius/struct/CIF-dictionaries/cif_core.dic'
dictionary named 'cif_core.dic' version 2.4.1 from
2010-06-29.

'_exptl_absorpt_correction_type' value 'MULTI-SCAN' changed
to 'multi-scan' according to
'/home/saulius/struct/CIF-dictionaries/cif_core.dic' dictionary named
'cif_core.dic' version 2.4.1 from 2010-06-29.

Automatic conversion script
Id: cif_fix_enum 1527 2010-12-29 10:47:43Z saulius 

The following automatic conversions were performed:

'_exptl_crystal_density_meas' value 'NONE' was changed to '?' - the
value is perceived as not measured.

Automatic conversion script
Id: cif_fix_values 3008 2015-01-20 13:52:24Z robertas 
;
_cod_database_code 4306861

loop_
_symmetry_equiv_pos_as_xyz
'x, y, z'
'-x+1/2, y+1/2, -z+1/2'
'-x, -y, -z'
'x-1/2, -y-1/2, z-1/2'

loop_
_atom_site_label
_atom_site_type_symbol
_atom_site_fract_x
_atom_site_fract_y
_atom_site_fract_z
_atom_site_U_iso_or_equiv
_atom_site_adp_type
_atom_site_occupancy
_atom_site_symmetry_multiplicity
_atom_site_calc_flag
_atom_site_refinement_flags
_atom_site_disorder_assembly
_atom_site_disorder_group
Ag1 Ag 0.69341(4) 0.08769(6) 0.00380(2) 0.0556(2) Uani 1 1 d . . .
C2 C 0.6373(6) 0.1875(7) 0.5073(3) 0.0549(12) Uani 1 1 d . . .
H2 H 0.7173 0.1695 0.5515 0.066 Uiso 1 1 calc R . .
N2 N 0.5159(4) 0.1266(5) 0.2604(2) 0.0381(8) Uani 1 1 d . . .
N3 N 0.5798(4) 0.0863(5) 0.1250(3) 0.0478(10) Uani 1 1 d . . .
N4 N 0.4331(4) 0.0561(5) 0.1190(3) 0.0447(9) Uani 1 1 d . . .
C1 C 0.4029(5) 0.2512(6) 0.3822(3) 0.0409(10) Uani 1 1 d . . .
H1 H 0.3233 0.2746 0.3386 0.049 Uiso 1 1 calc R . .
N1 N 0.3988(4) 0.2961(5) 0.4693(2) 0.0439(9) Uani 1 1 d . . .
C3 C 0.5155(5) 0.2640(7) 0.5310(3) 0.0499(12) Uani 1 1 d . . .
H3 H 0.5139 0.2945 0.5920 0.060 Uiso 1 1 calc R . .
C4 C 0.6403(5) 0.1377(7) 0.4179(3) 0.0493(11) Uani 1 1 d . . .
H4 H 0.7206 0.0829 0.4009 0.059 Uiso 1 1 calc R . .
C5 C 0.5210(5) 0.1713(6) 0.3543(3) 0.0390(9) Uani 1 1 d . . .
C6 C 0.3993(5) 0.0805(6) 0.2006(3) 0.0457(11) Uani 1 1 d . . .
H6 H 0.3066 0.0679 0.2161 0.055 Uiso 1 1 calc R . .
C7 C 0.6259(5) 0.1282(7) 0.2088(3) 0.0484(11) Uani 1 1 d . . .
H7 H 0.7212 0.1558 0.2308 0.058 Uiso 1 1 calc R . .
B1 B 0.4679(6) 0.5775(7) 0.1877(5) 0.0700(19) Uani 1 1 d D . .
F1 F 0.3556(7) 0.4652(10) 0.1961(4) 0.0745(17) Uani 0.743(8) 1 d PD A 1
F2 F 0.4584(12) 0.7079(10) 0.2453(5) 0.145(3) Uani 0.743(8) 1 d PD A 1
F3 F 0.5942(5) 0.4885(8) 0.1944(7) 0.122(3) Uani 0.743(8) 1 d PD A 1
F4 F 0.4440(9) 0.6410(10) 0.0958(4) 0.119(3) Uani 0.743(8) 1 d PD A 1
F1' F 0.364(2) 0.465(3) 0.1687(15) 0.0745(17) Uani 0.257(8) 1 d PD A 2
F2' F 0.412(3) 0.718(3) 0.2257(16) 0.145(3) Uani 0.257(8) 1 d PD A 2
F3' F 0.5618(15) 0.515(2) 0.2630(12) 0.122(3) Uani 0.257(8) 1 d PD A 2
F4' F 0.540(2) 0.625(3) 0.1243(12) 0.119(3) Uani 0.257(8) 1 d PD A 2

loop_
_atom_site_aniso_label
_atom_site_aniso_U_11
_atom_site_aniso_U_22
_atom_site_aniso_U_33
_atom_site_aniso_U_23
_atom_site_aniso_U_13
_atom_site_aniso_U_12
Ag1 0.0535(3) 0.0775(3) 0.0402(3) -0.00115(17) 0.02204(19) -0.00994(18)
C2 0.046(3) 0.072(3) 0.042(3) -0.003(2) -0.009(2) 0.007(2)
N2 0.0350(19) 0.048(2) 0.0339(19) 0.0007(15) 0.0125(15) 0.0045(16)
N3 0.046(2) 0.065(3) 0.036(2) -0.0038(17) 0.0172(17) -0.0006(18)
N4 0.045(2) 0.056(2) 0.035(2) -0.0044(17) 0.0131(17) -0.0017(17)
C1 0.037(2) 0.058(3) 0.029(2) 0.0004(19) 0.0054(17) 0.005(2)
N1 0.044(2) 0.057(2) 0.0318(18) -0.0029(16) 0.0087(16) 0.0060(17)
C3 0.054(3) 0.064(3) 0.030(2) -0.004(2) 0.001(2) 0.001(2)
C4 0.040(2) 0.062(3) 0.045(3) -0.002(2) 0.005(2) 0.009(2)
C5 0.040(2) 0.046(2) 0.032(2) -0.0018(18) 0.0109(18) 0.0009(19)
C6 0.042(3) 0.057(3) 0.040(3) -0.006(2) 0.013(2) -0.002(2)
C7 0.039(2) 0.070(3) 0.039(2) -0.003(2) 0.016(2) 0.001(2)
B1 0.059(4) 0.057(4) 0.095(6) 0.009(4) 0.012(4) 0.003(3)
F1 0.060(2) 0.100(3) 0.067(5) 0.004(3) 0.023(3) -0.008(2)
F2 0.258(11) 0.083(3) 0.074(4) -0.008(3) -0.050(5) -0.006(5)
F3 0.039(3) 0.096(4) 0.236(10) 0.041(5) 0.031(4) 0.002(2)
F4 0.139(7) 0.123(5) 0.101(5) 0.043(4) 0.040(5) 0.038(5)
F1' 0.060(2) 0.100(3) 0.067(5) 0.004(3) 0.023(3) -0.008(2)
F2' 0.258(11) 0.083(3) 0.074(4) -0.008(3) -0.050(5) -0.006(5)
F3' 0.039(3) 0.096(4) 0.236(10) 0.041(5) 0.031(4) 0.002(2)
F4' 0.139(7) 0.123(5) 0.101(5) 0.043(4) 0.040(5) 0.038(5)

loop_
_atom_type_symbol
_atom_type_description
_atom_type_scat_dispersion_real
_atom_type_scat_dispersion_imag
_atom_type_scat_source
C C 0.0033 0.0016 'International Tables Vol C Tables 4.2.6.8 and 6.1.1.4'
H H 0.0000 0.0000 'International Tables Vol C Tables 4.2.6.8 and 6.1.1.4'
B B 0.0013 0.0007 'International Tables Vol C Tables 4.2.6.8 and 6.1.1.4'
N N 0.0061 0.0033 'International Tables Vol C Tables 4.2.6.8 and 6.1.1.4'
F F 0.0171 0.0103 'International Tables Vol C Tables 4.2.6.8 and 6.1.1.4'
Ag Ag -0.8971 1.1015 'International Tables Vol C Tables 4.2.6.8 and 6.1.1.4'

loop_
_geom_angle_atom_site_label_1
_geom_angle_atom_site_label_2
_geom_angle_atom_site_label_3
_geom_angle
_geom_angle_site_symmetry_1
_geom_angle_site_symmetry_3
_geom_angle_publ_flag
N3 Ag1 N1 135.15(14) . 4_665 ?
N3 Ag1 N4 112.23(14) . 3_655 ?
N1 Ag1 N4 112.56(13) 4_665 3_655 ?
C3 C2 C4 119.6(4) . . ?
C3 C2 H2 120.2 . . ?
C4 C2 H2 120.2 . . ?
C6 N2 C7 104.1(4) . . ?
C6 N2 C5 127.9(4) . . ?
C7 N2 C5 127.9(4) . . ?
C7 N3 N4 107.6(4) . . ?
C7 N3 Ag1 129.6(3) . . ?
N4 N3 Ag1 122.4(3) . . ?
C6 N4 N3 106.4(4) . . ?
C6 N4 Ag1 129.1(3) . 3_655 ?
N3 N4 Ag1 122.0(3) . 3_655 ?
N1 C1 C5 122.5(4) . . ?
N1 C1 H1 118.7 . . ?
C5 C1 H1 118.7 . . ?
C1 N1 C3 118.0(4) . . ?
C1 N1 Ag1 117.7(3) . 4_566 ?
C3 N1 Ag1 124.2(3) . 4_566 ?
N1 C3 C2 122.3(4) . . ?
N1 C3 H3 118.8 . . ?
C2 C3 H3 118.8 . . ?
C2 C4 C5 118.2(4) . . ?
C2 C4 H4 120.9 . . ?
C5 C4 H4 120.9 . . ?
C4 C5 C1 119.3(4) . . ?
C4 C5 N2 121.8(4) . . ?
C1 C5 N2 118.9(4) . . ?
N4 C6 N2 111.3(4) . . ?
N4 C6 H6 124.3 . . ?
N2 C6 H6 124.3 . . ?
N3 C7 N2 110.6(4) . . ?
N3 C7 H7 124.7 . . ?
N2 C7 H7 124.7 . . ?
F4' B1 F1' 119.5(11) . . ?
F4' B1 F2 108.7(13) . . ?
F1' B1 F2 122.7(15) . . ?
F4' B1 F3 70.4(9) . . ?
F1' B1 F3 105.7(14) . . ?
F2 B1 F3 118.8(7) . . ?
F4' B1 F2' 109.1(11) . . ?
F1' B1 F2' 108.8(11) . . ?
F2 B1 F2' 20.7(12) . . ?
F3 B1 F2' 139.2(13) . . ?
F4' B1 F1 137.0(11) . . ?
F1' B1 F1 17.6(11) . . ?
F2 B1 F1 108.4(7) . . ?
F3 B1 F1 108.7(6) . . ?
F2' B1 F1 98.4(15) . . ?
F4' B1 F3' 109.9(9) . . ?
F1' B1 F3' 106.9(10) . . ?
F2 B1 F3' 82.0(10) . . ?
F3 B1 F3' 47.4(8) . . ?
F2' B1 F3' 101.0(10) . . ?
F1 B1 F3' 95.9(9) . . ?
F4' B1 F4 40.4(9) . . ?
F1' B1 F4 91.4(11) . . ?
F2 B1 F4 108.1(6) . . ?
F3 B1 F4 105.6(6) . . ?
F2' B1 F4 94.8(11) . . ?
F1 B1 F4 106.7(6) . . ?
F3' B1 F4 150.2(8) . . ?

loop_
_geom_bond_atom_site_label_1
_geom_bond_atom_site_label_2
_geom_bond_distance
_geom_bond_site_symmetry_2
_geom_bond_publ_flag
Ag1 N3 2.197(4) . ?
Ag1 N1 2.248(4) 4_665 ?
Ag1 N4 2.313(4) 3_655 ?
C2 C3 1.376(7) . ?
C2 C4 1.376(7) . ?
C2 H2 0.9300 . ?
N2 C6 1.351(6) . ?
N2 C7 1.359(6) . ?
N2 C5 1.418(5) . ?
N3 C7 1.290(6) . ?
N3 N4 1.381(6) . ?
N4 C6 1.297(6) . ?
N4 Ag1 2.313(4) 3_655 ?
C1 N1 1.334(5) . ?
C1 C5 1.382(6) . ?
C1 H1 0.9300 . ?
N1 C3 1.342(6) . ?
N1 Ag1 2.248(4) 4_566 ?
C3 H3 0.9300 . ?
C4 C5 1.378(6) . ?
C4 H4 0.9300 . ?
C6 H6 0.9300 . ?
C7 H7 0.9300 . ?
B1 F4' 1.282(10) . ?
B1 F1' 1.319(10) . ?
B1 F2 1.345(8) . ?
B1 F3 1.365(7) . ?
B1 F2' 1.374(10) . ?
B1 F1 1.392(7) . ?
B1 F3' 1.402(10) . ?
B1 F4 1.429(7) . ?

loop_
_geom_torsion_atom_site_label_1
_geom_torsion_atom_site_label_2
_geom_torsion_atom_site_label_3
_geom_torsion_atom_site_label_4
_geom_torsion
_geom_torsion_site_symmetry_1
_geom_torsion_site_symmetry_2
_geom_torsion_site_symmetry_3
_geom_torsion_site_symmetry_4
_geom_torsion_publ_flag
N1 Ag1 N3 C7 -15.3(6) 4_665 . . . ?
N4 Ag1 N3 C7 167.6(4) 3_655 . . . ?
N1 Ag1 N3 N4 156.6(3) 4_665 . . . ?
N4 Ag1 N3 N4 -20.5(4) 3_655 . . . ?
C7 N3 N4 C6 -0.5(5) . . . . ?
Ag1 N3 N4 C6 -174.0(3) . . . . ?
C7 N3 N4 Ag1 -164.0(3) . . . 3_655 ?
Ag1 N3 N4 Ag1 22.5(5) . . . 3_655 ?
C5 C1 N1 C3 1.1(7) . . . . ?
C5 C1 N1 Ag1 -176.8(4) . . . 4_566 ?
C1 N1 C3 C2 0.1(8) . . . . ?
Ag1 N1 C3 C2 177.8(4) 4_566 . . . ?
C4 C2 C3 N1 -1.6(9) . . . . ?
C3 C2 C4 C5 1.8(8) . . . . ?
C2 C4 C5 C1 -0.7(8) . . . . ?
C2 C4 C5 N2 179.0(5) . . . . ?
N1 C1 C5 C4 -0.7(7) . . . . ?
N1 C1 C5 N2 179.5(4) . . . . ?
C6 N2 C5 C4 148.1(5) . . . . ?
C7 N2 C5 C4 -35.5(7) . . . . ?
C6 N2 C5 C1 -32.2(7) . . . . ?
C7 N2 C5 C1 144.3(5) . . . . ?
N3 N4 C6 N2 0.4(5) . . . . ?
Ag1 N4 C6 N2 162.3(3) 3_655 . . . ?
C7 N2 C6 N4 -0.2(5) . . . . ?
C5 N2 C6 N4 176.9(4) . . . . ?
N4 N3 C7 N2 0.4(6) . . . . ?
Ag1 N3 C7 N2 173.2(3) . . . . ?
C6 N2 C7 N3 -0.2(6) . . . . ?
C5 N2 C7 N3 -177.3(4) . . . . ?
